data_2022207
loop_
_publ_author_name
'Cleetus, Annie'
'Rani, Gulshan'
'Dharma Rao, G. B.'
'Chopra, Deepak'

_publ_section_title
;
 Crystal structures of the anhydrous and two solvated forms of methyl
 4-(4-fluorophenyl)-6-methyl-2-oxo-1,2,3,4-tetrahydropyrimidine-5-carboxylate
;
_journal_coeditor_code CU3165
_journal_issue 8
_journal_name_full 'Acta Crystallographica Section C'
_journal_page_first
;
;
_journal_paper_doi 10.1107/S2053229620009560
_journal_volume 76
_journal_year 2020
_chemical_formula_iupac 'C13 H13 F N2 O3'
_chemical_formula_moiety 'C13 H13 F N2 O3'
_chemical_formula_sum 'C13 H13 F N2 O3'
_chemical_formula_weight 264.25
_chemical_name_systematic
;
Methyl
4-(4-fluorophenyl)-6-methyl-2-oxo-1,2,3,4-tetrahydropyrimidine-5-carboxylate
;
_space_group_crystal_system monoclinic
_space_group_IT_number 15
_space_group_name_Hall '-C 2yc'
_space_group_name_H-M_alt 'C 1 2/c 1'
_atom_sites_solution_hydrogens mixed
_audit_creation_method SHELXL-2018/3
_cell_angle_alpha 90
_cell_angle_beta 108.838(4)
_cell_angle_gamma 90
_cell_formula_units_Z 8
_cell_length_a 16.0881(15)
_cell_length_b 7.1958(8)
_cell_length_c 23.177(3)
_cell_measurement_reflns_used 7891
_cell_measurement_temperature 90(2)
_cell_measurement_theta_max 29.85
_cell_measurement_theta_min 2.68
_cell_volume 2539.4(5)
_computing_cell_refinement
;
SAINT (Bruker, 2012)
;
_computing_data_collection
;
APEX2 (Bruker, 2012)
;
_computing_data_reduction
;
SAINT (Bruker, 2012)
;
_computing_molecular_graphics
;
SHELXTL (Sheldrick, 2008)
;
_computing_publication_material
;
SHELXTL (Sheldrick, 2008), PLATON (Spek, 2020) and PARST
(Nardelli, 1995)
;
_computing_structure_refinement
;
SHELXL2018 (Sheldrick, 2015) and
WinGX (Farrugia (2012)
;
_computing_structure_solution
;
SHELXS97 (Sheldrick, 2008) and
SIR2014 (Burla <i>et al.</i>, 2015)
;
_diffrn_ambient_temperature 90(2)
_diffrn_measured_fraction_theta_full 1.000
_diffrn_measured_fraction_theta_max 0.994
_diffrn_measurement_device_type 'Bruker APEXII CCD'
_diffrn_measurement_method '\f and \w scans'
_diffrn_radiation_type MoK\a
_diffrn_radiation_wavelength 0.71073
_diffrn_reflns_av_R_equivalents 0.0722
_diffrn_reflns_av_unetI/netI 0.0533
_diffrn_reflns_limit_h_max 22
_diffrn_reflns_limit_h_min -22
_diffrn_reflns_limit_k_max 10
_diffrn_reflns_limit_k_min -9
_diffrn_reflns_limit_l_max 32
_diffrn_reflns_limit_l_min -32
_diffrn_reflns_number 24306
_diffrn_reflns_theta_full 25.242
_diffrn_reflns_theta_max 30.138
_diffrn_reflns_theta_min 2.675
_exptl_absorpt_coefficient_mu 0.109
_exptl_absorpt_correction_T_max 0.7460
_exptl_absorpt_correction_T_min 0.6469
_exptl_absorpt_correction_type multi-scan
_exptl_absorpt_process_details
;
(SADABS; Bruker, 2001)
;
_exptl_crystal_colour colourless
_exptl_crystal_density_diffrn 1.382
_exptl_crystal_description plate
_exptl_crystal_F_000 1104
_exptl_crystal_size_max 0.400
_exptl_crystal_size_mid 0.250
_exptl_crystal_size_min 0.090
_refine_diff_density_max 0.393
_refine_diff_density_min -0.256
_refine_ls_extinction_method none
_refine_ls_goodness_of_fit_ref 1.021
_refine_ls_hydrogen_treatment mixed
_refine_ls_matrix_type full
_refine_ls_number_parameters 182
_refine_ls_number_reflns 3737
_refine_ls_number_restraints 0
_refine_ls_restrained_S_all 1.021
_refine_ls_R_factor_all 0.0759
_refine_ls_R_factor_gt 0.0463
_refine_ls_shift/su_max 0.000
_refine_ls_shift/su_mean 0.000
_refine_ls_structure_factor_coef Fsqd
_refine_ls_weighting_details 'w=1/[\s^2^(Fo^2^)+(0.0511P)^2^+1.7817P] where P=(Fo^2^+2Fc^2^)/3'
_refine_ls_weighting_scheme calc
_refine_ls_wR_factor_gt 0.1030
_refine_ls_wR_factor_ref 0.1145
_reflns_number_gt 2706
_reflns_number_total 3737
_reflns_threshold_expression 'I > 2\s(I)'
_cod_data_source_file cu3165sup1.cif
_cod_data_source_block F1
_cod_original_sg_symbol_H-M 'C 2/c'
_cod_database_code 2022207
_shelx_space_group_comment
;
The symmetry employed for this shelxl refinement is uniquely defined
by the following loop, which should always be used as a source of
symmetry information in preference to the above space-group names.
They are only intended as comments.
;
_shelx_estimated_absorpt_t_min 0.958
_shelx_estimated_absorpt_t_max 0.990

loop_
_space_group_symop_operation_xyz
'x, y, z'
'-x, y, -z+1/2'
'x+1/2, y+1/2, z'
'-x+1/2, y+1/2, -z+1/2'
'-x, -y, -z'
'x, -y, z-1/2'
'-x+1/2, -y+1/2, -z'
'x+1/2, -y+1/2, z-1/2'

loop_
_atom_site_type_symbol
_atom_site_label
_atom_site_fract_x
_atom_site_fract_y
_atom_site_fract_z
_atom_site_U_iso_or_equiv
_atom_site_adp_type
_atom_site_calc_flag
_atom_site_occupancy
_atom_site_disorder_assembly
_atom_site_disorder_group
O O1 0.02856(6) 0.28689(14) 0.08155(5) 0.0212(2) Uani d 1 . .
O O2 -0.04829(6) 0.08374(13) 0.11713(4) 0.0183(2) Uani d 1 . .
O O3 0.19561(6) -0.43566(13) 0.02354(4) 0.0159(2) Uani d 1 . .
F F1 0.42399(6) 0.14688(16) 0.28731(4) 0.0366(3) Uani d 1 . .
N N1 0.09065(7) -0.34590(17) 0.06405(5) 0.0128(2) Uani d 1 . .
H H1A 0.0744(10) -0.464(3) 0.0647(7) 0.020(4) Uiso d 1 . .
N N2 0.17380(7) -0.12694(16) 0.03515(5) 0.0126(2) Uani d 1 . .
H H2A 0.2153(11) -0.100(2) 0.0197(8) 0.022(4) Uiso d 1 . .
C C1 0.27321(9) 0.2129(2) 0.13482(6) 0.0173(3) Uani d 1 . .
H H1 0.263082 0.297493 0.101788 0.021 Uiso calc 1 . .
C C2 0.34316(9) 0.2433(2) 0.18837(7) 0.0229(3) Uani d 1 . .
H H2 0.381219 0.346839 0.192147 0.027 Uiso calc 1 . .
C C3 0.35521(9) 0.1195(2) 0.23523(6) 0.0233(3) Uani d 1 . .
C C4 0.30157(9) -0.0309(2) 0.23263(6) 0.0231(3) Uani d 1 . .
H H4 0.311358 -0.112770 0.266334 0.028 Uiso calc 1 . .
C C5 0.23225(9) -0.0593(2) 0.17878(6) 0.0190(3) Uani d 1 . .
H H5 0.193881 -0.161917 0.175722 0.023 Uiso calc 1 . .
C C6 0.21849(8) 0.06081(19) 0.12938(5) 0.0129(3) Uani d 1 . .
C C7 0.14667(8) 0.02117(18) 0.06901(5) 0.0112(2) Uani d 1 . .
H H7 0.136980 0.136887 0.043813 0.013 Uiso calc 1 . .
C C8 0.15738(8) -0.30750(19) 0.04046(5) 0.0125(3) Uani d 1 . .
C C9 0.03494(8) -0.21130(18) 0.07407(5) 0.0117(3) Uani d 1 . .
C C10 -0.04937(8) -0.28875(19) 0.07810(6) 0.0140(3) Uani d 1 . .
H H10A -0.039157 -0.343228 0.118554 0.021 Uiso calc 1 . .
H H10B -0.071249 -0.384804 0.046890 0.021 Uiso calc 1 . .
H H10C -0.092884 -0.188923 0.071487 0.021 Uiso calc 1 . .
C C11 0.06014(8) -0.03197(19) 0.07743(5) 0.0115(3) Uani d 1 . .
C C12 0.01232(8) 0.12709(19) 0.09088(6) 0.0131(3) Uani d 1 . .
C C13 -0.09595(10) 0.2391(2) 0.13041(7) 0.0243(3) Uani d 1 . .
H H13A -0.055451 0.318714 0.161158 0.036 Uiso calc 1 . .
H H13B -0.141964 0.193158 0.145987 0.036 Uiso calc 1 . .
H H13C -0.122776 0.310988 0.093100 0.036 Uiso calc 1 . .

loop_
_atom_site_aniso_label
_atom_site_aniso_U_11
_atom_site_aniso_U_22
_atom_site_aniso_U_33
_atom_site_aniso_U_12
_atom_site_aniso_U_13
_atom_site_aniso_U_23
O1 0.0216(5) 0.0117(5) 0.0346(6) 0.0002(4) 0.0152(4) 0.0019(4)
O2 0.0205(5) 0.0130(5) 0.0274(5) 0.0022(4) 0.0160(4) 0.0009(4)
O3 0.0169(4) 0.0130(5) 0.0209(5) 0.0000(4) 0.0102(4) -0.0027(4)
F1 0.0219(4) 0.0623(7) 0.0188(4) -0.0054(5) -0.0030(3) -0.0114(4)
N1 0.0142(5) 0.0089(6) 0.0180(5) -0.0015(4) 0.0089(4) -0.0003(4)
N2 0.0137(5) 0.0124(6) 0.0144(5) -0.0024(4) 0.0085(4) -0.0021(4)
C1 0.0168(6) 0.0183(7) 0.0182(6) -0.0034(5) 0.0075(5) -0.0031(5)
C2 0.0171(6) 0.0280(8) 0.0236(7) -0.0090(6) 0.0066(5) -0.0096(6)
C3 0.0142(6) 0.0389(10) 0.0151(6) -0.0009(6) 0.0022(5) -0.0107(6)
C4 0.0223(7) 0.0319(9) 0.0141(6) 0.0031(6) 0.0043(5) 0.0021(6)
C5 0.0186(6) 0.0212(8) 0.0168(6) -0.0025(6) 0.0054(5) 0.0003(6)
C6 0.0115(5) 0.0154(7) 0.0128(5) 0.0010(5) 0.0052(4) -0.0023(5)
C7 0.0119(5) 0.0094(6) 0.0131(5) -0.0002(5) 0.0050(4) -0.0001(5)
C8 0.0115(5) 0.0146(7) 0.0110(5) -0.0014(5) 0.0033(4) -0.0014(5)
C9 0.0111(5) 0.0141(7) 0.0103(5) 0.0004(5) 0.0041(4) 0.0012(5)
C10 0.0125(6) 0.0130(7) 0.0176(6) -0.0016(5) 0.0063(5) 0.0003(5)
C11 0.0107(5) 0.0133(7) 0.0110(5) 0.0001(5) 0.0043(4) 0.0013(5)
C12 0.0115(5) 0.0139(7) 0.0139(5) -0.0003(5) 0.0041(4) 0.0005(5)
C13 0.0252(7) 0.0190(8) 0.0362(8) 0.0047(6) 0.0202(6) -0.0006(6)

loop_
_atom_type_symbol
_atom_type_description
_atom_type_scat_dispersion_real
_atom_type_scat_dispersion_imag
_atom_type_scat_source
C C 0.0033 0.0016 'International Tables Vol C Tables 4.2.6.8 and 6.1.1.4'
H H 0.0000 0.0000 'International Tables Vol C Tables 4.2.6.8 and 6.1.1.4'
N N 0.0061 0.0033 'International Tables Vol C Tables 4.2.6.8 and 6.1.1.4'
O O 0.0106 0.0060 'International Tables Vol C Tables 4.2.6.8 and 6.1.1.4'
F F 0.0171 0.0103 'International Tables Vol C Tables 4.2.6.8 and 6.1.1.4'

loop_
_geom_angle_atom_site_label_1
_geom_angle_atom_site_label_2
_geom_angle_atom_site_label_3
_geom_angle_site_symmetry_1
_geom_angle_site_symmetry_3
_geom_angle
_geom_angle_publ_flag
C12 O2 C13 . . 115.48(11) ?
C8 N1 C9 . . 123.55(12) ?
C8 N1 H1A . . 117.9(10) ?
C9 N1 H1A . . 117.0(10) ?
C8 N2 C7 . . 123.53(11) ?
C8 N2 H2A . . 116.7(11) ?
C7 N2 H2A . . 117.2(11) ?
C6 C1 C2 . . 120.71(13) ?
C6 C1 H1 . . 119.6 ?
C2 C1 H1 . . 119.6 ?
C3 C2 C1 . . 118.00(14) ?
C3 C2 H2 . . 121.0 ?
C1 C2 H2 . . 121.0 ?
F1 C3 C2 . . 118.34(14) ?
F1 C3 C4 . . 118.16(14) ?
C2 C3 C4 . . 123.50(13) ?
C3 C4 C5 . . 117.68(13) ?
C3 C4 H4 . . 121.2 ?
C5 C4 H4 . . 121.2 ?
C6 C5 C4 . . 120.87(13) ?
C6 C5 H5 . . 119.6 ?
C4 C5 H5 . . 119.6 ?
C1 C6 C5 . . 119.20(12) ?
C1 C6 C7 . . 120.13(11) ?
C5 C6 C7 . . 120.61(12) ?
N2 C7 C11 . . 109.21(10) ?
N2 C7 C6 . . 110.93(10) ?
C11 C7 C6 . . 112.58(10) ?
N2 C7 H7 . . 108.0 ?
C11 C7 H7 . . 108.0 ?
C6 C7 H7 . . 108.0 ?
O3 C8 N2 . . 124.02(11) ?
O3 C8 N1 . . 120.31(12) ?
N2 C8 N1 . . 115.60(11) ?
C11 C9 N1 . . 118.64(11) ?
C11 C9 C10 . . 127.93(12) ?
N1 C9 C10 . . 113.41(11) ?
C9 C10 H10A . . 109.5 ?
C9 C10 H10B . . 109.5 ?
H10A C10 H10B . . 109.5 ?
C9 C10 H10C . . 109.5 ?
H10A C10 H10C . . 109.5 ?
H10B C10 H10C . . 109.5 ?
C9 C11 C12 . . 126.21(11) ?
C9 C11 C7 . . 120.39(11) ?
C12 C11 C7 . . 113.38(11) ?
O1 C12 O2 . . 122.04(12) ?
O1 C12 C11 . . 122.90(11) ?
O2 C12 C11 . . 114.99(11) ?
O2 C13 H13A . . 109.5 ?
O2 C13 H13B . . 109.5 ?
H13A C13 H13B . . 109.5 ?
O2 C13 H13C . . 109.5 ?
H13A C13 H13C . . 109.5 ?
H13B C13 H13C . . 109.5 ?

loop_
_geom_bond_atom_site_label_1
_geom_bond_atom_site_label_2
_geom_bond_site_symmetry_2
_geom_bond_distance
_geom_bond_publ_flag
O1 C12 . 1.2140(17) ?
O2 C12 . 1.3422(15) ?
O2 C13 . 1.4441(17) ?
O3 C8 . 1.2403(16) ?
F1 C3 . 1.3630(15) ?
N1 C8 . 1.3809(16) ?
N1 C9 . 1.3890(17) ?
N1 H1A . 0.891(18) ?
N2 C8 . 1.3395(18) ?
N2 C7 . 1.4709(17) ?
N2 H2A . 0.875(17) ?
C1 C6 . 1.3845(19) ?
C1 C2 . 1.3975(19) ?
C1 H1 . 0.9500 ?
C2 C3 . 1.370(2) ?
C2 H2 . 0.9500 ?
C3 C4 . 1.373(2) ?
C4 C5 . 1.3943(18) ?
C4 H4 . 0.9500 ?
C5 C6 . 1.3943(19) ?
C5 H5 . 0.9500 ?
C6 C7 . 1.5265(16) ?
C7 C11 . 1.5158(17) ?
C7 H7 . 1.0000 ?
C9 C11 . 1.3473(19) ?
C9 C10 . 1.4970(17) ?
C10 H10A . 0.9800 ?
C10 H10B . 0.9800 ?
C10 H10C . 0.9800 ?
C11 C12 . 1.4676(18) ?
C13 H13A . 0.9800 ?
C13 H13B . 0.9800 ?
C13 H13C . 0.9800 ?

loop_
_geom_torsion_atom_site_label_1
_geom_torsion_atom_site_label_2
_geom_torsion_atom_site_label_3
_geom_torsion_atom_site_label_4
_geom_torsion_site_symmetry_1
_geom_torsion_site_symmetry_2
_geom_torsion_site_symmetry_3
_geom_torsion_site_symmetry_4
_geom_torsion
_geom_torsion_publ_flag
C6 C1 C2 C3 . . . . -0.6(2) ?
C1 C2 C3 F1 . . . . 179.16(12) ?
C1 C2 C3 C4 . . . . -1.0(2) ?
F1 C3 C4 C5 . . . . -179.00(13) ?
C2 C3 C4 C5 . . . . 1.1(2) ?
C3 C4 C5 C6 . . . . 0.3(2) ?
C2 C1 C6 C5 . . . . 2.0(2) ?
C2 C1 C6 C7 . . . . -175.37(12) ?
C4 C5 C6 C1 . . . . -1.8(2) ?
C4 C5 C6 C7 . . . . 175.52(12) ?
C8 N2 C7 C11 . . . . -33.69(16) ?
C8 N2 C7 C6 . . . . 90.96(14) ?
C1 C6 C7 N2 . . . . 100.88(14) ?
C5 C6 C7 N2 . . . . -76.42(15) ?
C1 C6 C7 C11 . . . . -136.40(13) ?
C5 C6 C7 C11 . . . . 46.31(16) ?
C7 N2 C8 O3 . . . . -163.16(11) ?
C7 N2 C8 N1 . . . . 19.72(17) ?
C9 N1 C8 O3 . . . . -168.46(11) ?
C9 N1 C8 N2 . . . . 8.77(17) ?
C8 N1 C9 C11 . . . . -19.04(18) ?
C8 N1 C9 C10 . . . . 159.33(11) ?
N1 C9 C11 C12 . . . . -176.58(11) ?
C10 C9 C11 C12 . . . . 5.3(2) ?
N1 C9 C11 C7 . . . . 1.35(17) ?
C10 C9 C11 C7 . . . . -176.76(11) ?
N2 C7 C11 C9 . . . . 21.92(15) ?
C6 C7 C11 C9 . . . . -101.77(13) ?
N2 C7 C11 C12 . . . . -159.91(10) ?
C6 C7 C11 C12 . . . . 76.41(13) ?
C13 O2 C12 O1 . . . . 3.22(18) ?
C13 O2 C12 C11 . . . . -179.83(11) ?
C9 C11 C12 O1 . . . . -164.90(13) ?
C7 C11 C12 O1 . . . . 17.05(17) ?
C9 C11 C12 O2 . . . . 18.17(18) ?
C7 C11 C12 O2 . . . . -159.88(10) ?

_cod_database_fobs_code 2022207
